data_7251056
loop_
_publ_author_name
'Constantin, Ana M.'
'Mele, Francesco'
'Botla, Vinayak'
'Ca', Nicola Della'
'Maggi, Raimondo'
'Maestri, Giovanni'
'Cerveri, Alessandro'
'Sundermann, Remie M.'
'Cauzzi, Daniele'
'Pancrazzi, Francesco'
'Mazzeo, Paolo P.'

_publ_section_title
;
 A deep dive into mechanochemical organic reactions by accurate
 crystallographic analysis via TAAM refinement
;
_journal_issue 13
_journal_name_full CrystEngComm
_journal_page_first 2029
_journal_page_last 2035
_journal_paper_doi 10.1039/D5CE00677E
_journal_volume 28
_journal_year 2026
_chemical_formula_moiety 'C16 H12 N2 O2'
_chemical_formula_sum 'C16 H12 N2 O2'
_chemical_formula_weight 264.286
_space_group_crystal_system monoclinic
_space_group_IT_number 14
_space_group_name_Hall '-P 2ybc'
_space_group_name_H-M_alt 'P 1 21/c 1'
_symmetry_Int_Tables_number 14
_atom_sites_solution_primary dual
_audit_creation_date 2025-06-18
_audit_creation_method
;
Olex2 1.5
(compiled 2025.05.31 svn.r86d253d1 for OlexSys, GUI svn.r7254)
;
_audit_update_record
;
2025-06-24 deposited with the CCDC.	2025-10-17 downloaded from the CCDC.
;
_cell_angle_alpha 90
_cell_angle_beta 110.379(2)
_cell_angle_gamma 90
_cell_formula_units_Z 8
_cell_length_a 14.5096(9)
_cell_length_b 17.8805(11)
_cell_length_c 10.3906(6)
_cell_measurement_reflns_used 9906
_cell_measurement_temperature 200.00
_cell_measurement_theta_max 26.372
_cell_measurement_theta_min 2.381
_cell_volume 2527.0(3)
_computing_cell_refinement SHELXT
_computing_data_reduction SHELXT
_computing_molecular_graphics 'Olex2 1.5 (Dolomanov et al., 2009)'
_computing_publication_material 'Olex2 1.5 (Dolomanov et al., 2009)'
_computing_structure_refinement 'olex2.refine 1.5 (Bourhis et al., 2015)'
_computing_structure_solution 'SHELXT  (Sheldrick, 2015)'
_diffrn_ambient_temperature 200.00
_diffrn_measured_fraction_theta_full 0.8341
_diffrn_measured_fraction_theta_max 0.8349
_diffrn_measurement_device_type 'Bruker D8 Venture, Photon II, Microsource'
_diffrn_radiation_type 'Mo K\a'
_diffrn_radiation_wavelength 0.71073
_diffrn_reflns_av_R_equivalents 0.0849
_diffrn_reflns_av_unetI/netI 0.0381
_diffrn_reflns_Laue_measured_fraction_full 0.8341
_diffrn_reflns_Laue_measured_fraction_max 0.8349
_diffrn_reflns_limit_h_max 18
_diffrn_reflns_limit_h_min -18
_diffrn_reflns_limit_k_max 22
_diffrn_reflns_limit_k_min -22
_diffrn_reflns_limit_l_max 13
_diffrn_reflns_limit_l_min -13
_diffrn_reflns_number 50783
_diffrn_reflns_point_group_measured_fraction_full 0.8341
_diffrn_reflns_point_group_measured_fraction_max 0.8349
_diffrn_reflns_theta_full 25.2417
_diffrn_reflns_theta_max 26.45
_diffrn_reflns_theta_min 2.38
_exptl_absorpt_coefficient_mu 0.094
_exptl_absorpt_correction_T_max 0.7454
_exptl_absorpt_correction_T_min 0.5224
_exptl_absorpt_correction_type multi-scan
_exptl_absorpt_process_details
;
SADABS-2016/2 (Bruker,2016/2) was used for absorption correction.
wR2(int) was 0.1356 before and 0.0972 after correction.
The Ratio of minimum to maximum transmission is 0.7008.
The \l/2 correction factor is Not present.
;
_exptl_crystal_colour yellowish
_exptl_crystal_density_diffrn 1.389
_exptl_crystal_description prism
_exptl_crystal_F_000 1104.731
_exptl_crystal_size_max 0.8
_exptl_crystal_size_mid 0.1
_exptl_crystal_size_min 0.08
_refine_diff_density_max 0.2287
_refine_diff_density_min -0.2080
_refine_diff_density_rms 0.0516
_refine_ls_d_res_high 0.7978
_refine_ls_d_res_low 8.5535
_refine_ls_extinction_coef 0.0034(15)
_refine_ls_extinction_expression Fc^*^=kFc[1+0.001xFc^2^\l^3^/sin(2\q)]^-1/4^
_refine_ls_goodness_of_fit_ref 1.1420
_refine_ls_hydrogen_treatment refall
_refine_ls_matrix_type full
_refine_ls_number_constraints 0
_refine_ls_number_parameters 578
_refine_ls_number_reflns 4343
_refine_ls_number_restraints 0
_refine_ls_restrained_S_all 1.1420
_refine_ls_R_factor_all 0.0559
_refine_ls_R_factor_gt 0.0438
_refine_ls_shift/su_max 0.0009
_refine_ls_shift/su_mean 0.0000
_refine_ls_structure_factor_coef Fsqd
_refine_ls_weighting_details 'w=1/[\s^2^(Fo^2^)+(0.0258P)^2^+0.6734P] where P=(Fo^2^+2Fc^2^)/3'
_refine_ls_weighting_scheme calc
_refine_ls_wR_factor_gt 0.0885
_refine_ls_wR_factor_ref 0.0934
_reflns_Friedel_coverage 0.0
_reflns_limit_h_max 16
_reflns_limit_h_min -18
_reflns_limit_k_max 22
_reflns_limit_k_min 1
_reflns_limit_l_max 13
_reflns_limit_l_min 1
_reflns_number_gt 3708
_reflns_number_total 4343
_reflns_threshold_expression I>=2u(I)
_cod_data_source_file d5ce00677e2.cif
_cod_data_source_block 3a
_cod_depositor_comments 'Adding full bibliography for 7251056--7251057.cif.'
_cod_database_code 7251056
_olex2_refinement_description
;
1. Rigid body (RIGU) restrains
 H011, H005
 with sigma for 1-2 distances of 0.004 and sigma for 1-3 distances of 0.004
;
_olex2_refine_details
;
Refinement using NoSpherA2, an implementation of
NOn-SPHERical Atom-form-factors in Olex2.
Please cite:
F. Kleemiss et al. Chem. Sci. DOI 10.1039/D0SC05526C - 2021
NoSpherA2 implementation of HAR makes use of
tailor-made aspherical atomic form factors calculated
on-the-fly from a Hirshfeld-partitioned electron density (ED) - not from
spherical-atom form factors.

The ED is calculated from a gaussian basis set single determinant SCF
wavefunction - either Hartree-Fock or DFT using selected funtionals
- for a fragment of the crystal.
This fragment can be embedded in an electrostatic crystal field by employing cluster charges
or modelled using implicit solvation models, depending on the software used.
The following options were used:
   SOFTWARE:       discambMATTS2tsc
   PARTITIONING:   NoSpherA2
   INT ACCURACY:   Normal
   METHOD:         B3LYP
   BASIS SET:      def2-SVP
   CHARGE:         0
   MULTIPLICITY:   1
   DATE:           2025-06-18_17-05-45
;
_olex2_submission_special_instructions 'No special instructions were received'

loop_
_space_group_symop_id
_space_group_symop_operation_xyz
1 x,y,z
2 -x,y+1/2,-z+1/2
3 -x,-y,-z
4 x,-y-1/2,z-1/2

loop_
_atom_site_label
_atom_site_type_symbol
_atom_site_fract_x
_atom_site_fract_y
_atom_site_fract_z
_atom_site_U_iso_or_equiv
_atom_site_adp_type
_atom_site_occupancy
_atom_site_refinement_flags_posn
_atom_site_refinement_flags_adp
O001 O 0.39565(10) 0.52050(7) 0.33910(11) 0.0369(3) Uani 1.000000 . .
O002 O 0.11160(11) 0.52589(7) 0.92988(12) 0.0419(3) Uani 1.000000 . .
O003 O 0.09361(12) 0.64911(8) 0.80384(14) 0.0449(4) Uani 1.000000 . .
H003 H 0.094(2) 0.6013(16) 0.864(3) 0.064(8) Uani 1.000000 . .
N004 N 0.10860(11) 0.48895(8) 0.71852(14) 0.0273(3) Uani 1.000000 . .
H004 H 0.1038(15) 0.4440(13) 0.655(2) 0.044(6) Uani 1.000000 . .
N005 N 0.36169(11) 0.48541(8) 0.11712(13) 0.0291(3) Uani 1.000000 . .
H005 H 0.3643(17) 0.4404(10) 0.057(2) 0.046(6) Uani 1.000000 . U
N006 N 0.12991(10) 0.46885(7) 0.48141(13) 0.0288(3) Uani 1.000000 . .
O007 O 0.33301(15) 0.64136(8) 0.21014(16) 0.0504(4) Uani 1.000000 . .
H007 H 0.362(3) 0.593(2) 0.268(4) 0.117(16) Uani 1.000000 . .
N008 N 0.37450(11) 0.47324(7) -0.12695(13) 0.0294(3) Uani 1.000000 . .
C009 C 0.36559(11) 0.54443(8) -0.08583(15) 0.0247(3) Uani 1.000000 . .
C00A C 0.38667(12) 0.39081(9) 0.29099(15) 0.0268(3) Uani 1.000000 . .
C00B C 0.38121(12) 0.47114(9) 0.25075(15) 0.0267(3) Uani 1.000000 . .
C00C C 0.11251(12) 0.39625(9) 0.88676(14) 0.0264(3) Uani 1.000000 . .
C00D C 0.15739(13) 0.34084(9) 0.83427(16) 0.0295(4) Uani 1.000000 . .
H00D H 0.1910(16) 0.3514(10) 0.7601(19) 0.045(6) Uani 1.000000 . .
C00E C 0.12742(11) 0.54163(8) 0.51897(15) 0.0250(3) Uani 1.000000 . .
C00F C 0.11553(11) 0.55532(8) 0.64833(15) 0.0247(3) Uani 1.000000 . .
C00G C 0.10994(12) 0.62868(9) 0.68976(16) 0.0299(4) Uani 1.000000 . .
C00H C 0.34521(14) 0.33363(9) 0.19717(17) 0.0315(4) Uani 1.000000 . .
H00H H 0.3053(16) 0.3453(11) 0.093(2) 0.052(6) Uani 1.000000 . .
C00I C 0.11070(12) 0.47653(9) 0.84615(15) 0.0269(3) Uani 1.000000 . .
C00J C 0.36153(12) 0.60739(9) -0.17089(16) 0.0280(3) Uani 1.000000 . .
C00K C 0.35862(12) 0.55366(8) 0.04726(15) 0.0267(3) Uani 1.000000 . .
C00L C 0.06942(13) 0.37720(10) 0.98381(16) 0.0300(4) Uani 1.000000 . .
H00L H 0.0359(18) 0.4191(11) 1.019(2) 0.058(7) Uani 1.000000 . .
C00M C 0.07020(14) 0.30354(10) 1.02614(17) 0.0345(4) Uani 1.000000 . .
H00M H 0.0361(17) 0.2897(11) 1.1008(19) 0.058(6) Uani 1.000000 . .
C00N C 0.13589(12) 0.60216(9) 0.43605(16) 0.0299(4) Uani 1.000000 . .
C00O C 0.11447(15) 0.24814(10) 0.97280(17) 0.0352(4) Uani 1.000000 . .
H00O H 0.1158(15) 0.1906(11) 1.0021(19) 0.047(6) Uani 1.000000 . .
C00P C 0.34928(14) 0.67924(10) -0.12235(19) 0.0358(4) Uani 1.000000 . .
H00P H 0.3450(16) 0.7262(13) -0.182(2) 0.054(6) Uani 1.000000 . .
C00Q C 0.44722(14) 0.29932(10) 0.47128(18) 0.0366(4) Uani 1.000000 . .
H00Q H 0.4880(16) 0.2875(13) 0.573(2) 0.064(7) Uani 1.000000 . .
C00R C 0.14057(15) 0.45554(11) 0.36296(17) 0.0350(4) Uani 1.000000 . .
H00R H 0.1393(19) 0.4002(12) 0.331(2) 0.061(7) Uani 1.000000 . .
C00S C 0.12091(14) 0.68813(10) 0.60527(18) 0.0365(4) Uani 1.000000 . .
H00S H 0.1166(17) 0.7448(11) 0.644(2) 0.055(7) Uani 1.000000 . .
C00T C 0.36775(13) 0.59422(11) -0.30111(17) 0.0334(4) Uani 1.000000 . .
H00T H 0.3652(19) 0.6421(13) -0.366(2) 0.072(8) Uani 1.000000 . .
C00U C 0.43623(14) 0.37319(10) 0.42849(17) 0.0317(4) Uani 1.000000 . .
H00U H 0.4691(16) 0.4167(12) 0.4947(19) 0.052(6) Uani 1.000000 . .
C00V C 0.34541(14) 0.62499(9) 0.09090(17) 0.0330(4) Uani 1.000000 . .
C00W C 0.34167(15) 0.68709(10) 0.0036(2) 0.0377(4) Uani 1.000000 . .
H00W H 0.332(2) 0.7386(13) 0.044(2) 0.068(8) Uani 1.000000 . .
C00X C 0.15830(14) 0.26702(10) 0.87773(18) 0.0336(4) Uani 1.000000 . .
H00X H 0.195(2) 0.2245(12) 0.8371(19) 0.066(7) Uani 1.000000 . .
C00Y C 0.37636(14) 0.52246(11) -0.34177(18) 0.0349(4) Uani 1.000000 . .
H00Y H 0.3771(19) 0.5096(12) -0.441(2) 0.068(8) Uani 1.000000 . .
C00Z C 0.40738(16) 0.24194(11) 0.3772(2) 0.0382(4) Uani 1.000000 . .
H00Z H 0.4190(18) 0.1869(15) 0.408(2) 0.076(8) Uani 1.000000 . .
C010 C 0.35603(15) 0.25951(10) 0.24082(19) 0.0366(4) Uani 1.000000 . .
H010 H 0.3191(19) 0.2205(13) 0.166(2) 0.067(7) Uani 1.000000 . .
C011 C 0.14803(13) 0.58499(11) 0.31085(17) 0.0358(4) Uani 1.000000 . .
H011 H 0.1541(16) 0.6302(13) 0.243(2) 0.060(7) Uani 1.000000 . U
C012 C 0.15047(15) 0.51152(11) 0.27341(18) 0.0379(4) Uani 1.000000 . .
H012 H 0.1603(18) 0.4984(12) 0.182(2) 0.062(7) Uani 1.000000 . .
C013 C 0.13307(14) 0.67647(10) 0.48302(19) 0.0360(4) Uani 1.000000 . .
H013 H 0.1408(16) 0.7225(12) 0.423(2) 0.062(7) Uani 1.000000 . .
C014 C 0.37920(16) 0.46388(11) -0.24986(18) 0.0344(4) Uani 1.000000 . .
H014 H 0.3851(19) 0.4087(15) -0.282(2) 0.073(8) Uani 1.000000 . .

loop_
_atom_site_aniso_label
_atom_site_aniso_U_11
_atom_site_aniso_U_22
_atom_site_aniso_U_33
_atom_site_aniso_U_12
_atom_site_aniso_U_13
_atom_site_aniso_U_23
O001 0.0462(8) 0.0349(7) 0.0264(6) 0.0010(6) 0.0086(5) -0.0060(4)
O002 0.0658(9) 0.0341(7) 0.0323(6) 0.0014(6) 0.0254(6) -0.0035(5)
O003 0.0589(10) 0.0339(8) 0.0471(8) 0.0048(7) 0.0251(7) -0.0066(6)
H003 0.055(19) 0.07(2) 0.064(18) 0.029(16) 0.024(15) 0.024(15)
N004 0.0303(8) 0.0278(7) 0.0249(7) -0.0010(6) 0.0109(6) 0.0002(5)
H004 0.035(14) 0.055(17) 0.039(13) -0.024(12) 0.011(11) -0.015(11)
N005 0.0365(8) 0.0255(7) 0.0268(7) -0.0021(6) 0.0128(6) -0.0018(5)
H005 0.09(2) 0.012(12) 0.045(13) 0.002(11) 0.032(13) -0.012(9)
N006 0.0332(8) 0.0290(8) 0.0256(6) -0.0012(6) 0.0122(6) 0.0013(5)
O007 0.0750(12) 0.0354(8) 0.0494(8) 0.0069(8) 0.0326(8) -0.0087(6)
H007 0.08(3) 0.13(4) 0.12(3) 0.05(3) -0.00(2) -0.06(3)
N008 0.0373(8) 0.0252(7) 0.0275(7) -0.0016(6) 0.0135(6) 0.0002(5)
C009 0.0225(7) 0.0253(8) 0.0257(7) -0.0015(6) 0.0076(6) 0.0003(6)
C00A 0.0267(8) 0.0322(8) 0.0222(7) -0.0013(6) 0.0094(6) 0.0008(6)
C00B 0.0259(8) 0.0306(9) 0.0232(7) -0.0019(6) 0.0080(6) -0.0033(6)
C00C 0.0261(8) 0.0336(9) 0.0203(7) -0.0017(6) 0.0093(6) 0.0005(6)
C00D 0.0335(9) 0.0309(9) 0.0275(8) -0.0002(7) 0.0147(7) 0.0001(6)
H00D 0.067(16) 0.043(13) 0.037(12) -0.013(11) 0.033(12) 0.004(9)
C00E 0.0205(7) 0.0284(8) 0.0248(7) -0.0004(6) 0.0064(6) 0.0049(6)
C00F 0.0227(8) 0.0249(8) 0.0264(7) 0.0001(6) 0.0084(6) 0.0005(5)
C00G 0.0280(8) 0.0249(8) 0.0357(8) 0.0014(7) 0.0096(7) -0.0010(6)
C00H 0.0349(9) 0.0331(9) 0.0233(8) -0.0045(7) 0.0061(7) -0.0000(6)
H00H 0.058(16) 0.061(15) 0.031(13) -0.013(11) 0.007(12) 0.008(10)
C00I 0.0275(8) 0.0289(9) 0.0254(7) 0.0005(6) 0.0104(6) -0.0010(6)
C00J 0.0236(8) 0.0269(8) 0.0317(8) -0.0008(6) 0.0073(6) 0.0060(6)
C00K 0.0279(8) 0.0259(8) 0.0272(8) -0.0020(6) 0.0105(6) -0.0024(6)
C00L 0.0316(9) 0.0361(10) 0.0254(8) -0.0025(7) 0.0137(7) 0.0001(7)
H00L 0.083(19) 0.023(13) 0.066(15) -0.015(12) 0.023(13) -0.017(10)
C00M 0.0379(10) 0.0399(10) 0.0291(8) -0.0071(8) 0.0161(7) 0.0024(7)
H00M 0.087(19) 0.068(16) 0.030(12) 0.007(13) 0.035(13) 0.022(10)
C00N 0.0262(8) 0.0319(9) 0.0303(8) 0.0003(7) 0.0082(7) 0.0082(6)
C00O 0.0403(11) 0.0339(10) 0.0320(9) -0.0054(8) 0.0130(8) 0.0036(7)
H00O 0.056(16) 0.029(13) 0.055(13) 0.000(11) 0.018(11) 0.011(10)
C00P 0.0365(10) 0.0264(9) 0.0419(10) -0.0011(8) 0.0105(8) 0.0063(7)
H00P 0.041(15) 0.052(16) 0.072(16) -0.003(13) 0.026(12) 0.012(12)
C00Q 0.0372(10) 0.0441(11) 0.0272(9) 0.0048(8) 0.0096(8) 0.0064(7)
H00Q 0.049(16) 0.107(19) 0.019(12) -0.003(14) -0.009(11) 0.009(12)
C00R 0.0432(10) 0.0355(10) 0.0291(9) -0.0011(8) 0.0161(8) -0.0010(7)
H00R 0.11(2) 0.040(15) 0.047(13) 0.011(14) 0.040(13) -0.002(11)
C00S 0.0390(10) 0.0244(9) 0.0442(10) 0.0013(8) 0.0120(8) 0.0029(7)
H00S 0.058(18) 0.024(14) 0.065(15) -0.012(11) -0.001(12) 0.007(10)
C00T 0.0298(9) 0.0388(10) 0.0306(9) 0.0015(7) 0.0094(7) 0.0104(7)
H00T 0.10(2) 0.053(17) 0.071(17) 0.038(15) 0.039(16) 0.027(12)
C00U 0.0327(9) 0.0381(10) 0.0232(8) 0.0016(7) 0.0085(7) 0.0006(7)
H00U 0.046(15) 0.059(16) 0.045(14) -0.004(12) 0.008(12) 0.002(11)
C00V 0.0399(10) 0.0239(8) 0.0370(9) 0.0002(7) 0.0158(8) -0.0040(6)
C00W 0.0423(10) 0.0239(9) 0.0458(10) -0.0008(8) 0.0141(8) -0.0020(7)
H00W 0.10(2) 0.037(15) 0.063(16) 0.005(14) 0.019(14) -0.000(12)
C00X 0.0392(10) 0.0301(9) 0.0331(9) -0.0027(8) 0.0144(8) -0.0017(7)
H00X 0.10(2) 0.057(16) 0.037(13) 0.013(14) 0.020(13) 0.002(11)
C00Y 0.0356(10) 0.0437(11) 0.0269(8) 0.0028(8) 0.0129(7) 0.0054(7)
H00Y 0.11(2) 0.078(18) 0.029(14) 0.017(15) 0.036(14) 0.001(11)
C00Z 0.0399(11) 0.0371(11) 0.0377(10) 0.0026(8) 0.0136(9) 0.0091(8)
H00Z 0.053(17) 0.09(2) 0.071(17) -0.012(16) 0.008(13) 0.039(15)
C010 0.0416(11) 0.0320(10) 0.0338(9) -0.0047(8) 0.0102(8) 0.0022(7)
H010 0.08(2) 0.063(17) 0.054(16) 0.001(14) 0.016(14) -0.001(12)
C011 0.0342(9) 0.0431(11) 0.0304(9) -0.0025(8) 0.0117(7) 0.0104(7)
H011 0.067(17) 0.078(17) 0.050(13) -0.005(13) 0.040(13) 0.036(12)
C012 0.0399(10) 0.0486(12) 0.0289(9) -0.0026(8) 0.0167(8) 0.0031(8)
H012 0.066(18) 0.081(18) 0.047(15) -0.004(13) 0.029(14) 0.003(13)
C013 0.0363(10) 0.0276(9) 0.0427(10) 0.0006(7) 0.0121(8) 0.0094(7)
H013 0.056(17) 0.039(15) 0.086(17) -0.022(12) 0.019(14) 0.021(12)
C014 0.0437(10) 0.0332(10) 0.0288(9) -0.0002(8) 0.0159(8) -0.0024(7)
H014 0.10(2) 0.09(2) 0.049(15) -0.014(18) 0.041(14) 0.030(14)

loop_
_atom_type_symbol
_atom_type_scat_dispersion_real
_atom_type_scat_dispersion_imag
_atom_type_scat_source
_atom_type_scat_dispersion_source
C 0.00313 0.00162 'NoSpherA2: Chem.Sci. 2021, DOI:10.1039/D0SC05526C' 'Brennan, Cowan, Rev. Sci. Instrum., 1992, 63, 850'
H 0.00000 0.00000 'NoSpherA2: Chem.Sci. 2021, DOI:10.1039/D0SC05526C' 'Brennan, Cowan, Rev. Sci. Instrum., 1992, 63, 850'
N 0.00612 0.00332 'NoSpherA2: Chem.Sci. 2021, DOI:10.1039/D0SC05526C' 'Brennan, Cowan, Rev. Sci. Instrum., 1992, 63, 850'
O 0.01085 0.00610 'NoSpherA2: Chem.Sci. 2021, DOI:10.1039/D0SC05526C' 'Brennan, Cowan, Rev. Sci. Instrum., 1992, 63, 850'

loop_
_geom_angle_atom_site_label_1
_geom_angle_atom_site_label_2
_geom_angle_atom_site_label_3
_geom_angle
_geom_angle_site_symmetry_1
_geom_angle_site_symmetry_3
_geom_angle_publ_flag
C00G O003 H003 109.4(14) . . ?
C00F N004 H004 109.2(12) . . ?
C00I N004 H004 118.6(12) . . ?
C00I N004 C00F 132.14(14) . . ?
C00B N005 H005 116.3(11) . . ?
C00K N005 H005 111.3(11) . . ?
C00K N005 C00B 130.83(14) . . ?
C00R N006 C00E 117.68(14) . . ?
C00V O007 H007 101.5(18) . . ?
C014 N008 C009 117.81(14) . . ?
C00J C009 N008 122.22(14) . . ?
C00K C009 N008 117.20(13) . . ?
C00K C009 C00J 120.57(14) . . ?
C00H C00A C00B 122.83(14) . . ?
C00U C00A C00B 117.61(14) . . ?
C00U C00A C00H 119.56(15) . . ?
N005 C00B O001 123.53(15) . . ?
C00A C00B O001 120.03(14) . . ?
C00A C00B N005 116.43(13) . . ?
C00I C00C C00D 122.42(14) . . ?
C00L C00C C00D 119.61(15) . . ?
C00L C00C C00I 117.95(14) . . ?
H00D C00D C00C 123.5(10) . . ?
C00X C00D C00C 119.90(16) . . ?
C00X C00D H00D 116.6(10) . . ?
C00F C00E N006 117.08(13) . . ?
C00N C00E N006 122.64(14) . . ?
C00N C00E C00F 120.27(14) . . ?
C00E C00F N004 113.15(13) . . ?
C00G C00F N004 127.50(14) . . ?
C00G C00F C00E 119.33(14) . . ?
C00F C00G O003 125.37(15) . . ?
C00S C00G O003 115.79(15) . . ?
C00S C00G C00F 118.84(15) . . ?
H00H C00H C00A 121.4(11) . . ?
C010 C00H C00A 119.84(16) . . ?
C010 C00H H00H 118.8(11) . . ?
N004 C00I O002 124.86(15) . . ?
C00C C00I O002 119.50(14) . . ?
C00C C00I N004 115.64(13) . . ?
C00P C00J C009 118.79(15) . . ?
C00T C00J C009 117.60(15) . . ?
C00T C00J C00P 123.59(15) . . ?
C009 C00K N005 113.38(13) . . ?
C00V C00K N005 127.49(15) . . ?
C00V C00K C009 119.06(14) . . ?
H00L C00L C00C 117.6(12) . . ?
C00M C00L C00C 120.18(16) . . ?
C00M C00L H00L 122.2(12) . . ?
H00M C00M C00L 119.2(11) . . ?
C00O C00M C00L 120.12(16) . . ?
C00O C00M H00M 120.7(11) . . ?
C011 C00N C00E 117.49(15) . . ?
C013 C00N C00E 119.15(15) . . ?
C013 C00N C011 123.35(15) . . ?
H00O C00O C00M 122.3(11) . . ?
C00X C00O C00M 119.83(17) . . ?
C00X C00O H00O 117.9(11) . . ?
H00P C00P C00J 121.0(12) . . ?
C00W C00P C00J 119.99(16) . . ?
C00W C00P H00P 119.0(12) . . ?
C00U C00Q H00Q 118.9(13) . . ?
C00Z C00Q H00Q 120.9(13) . . ?
C00Z C00Q C00U 120.19(17) . . ?
H00R C00R N006 118.5(11) . . ?
C012 C00R N006 124.24(18) . . ?
C012 C00R H00R 117.2(11) . . ?
H00S C00S C00G 115.4(11) . . ?
C013 C00S C00G 122.78(16) . . ?
C013 C00S H00S 121.8(11) . . ?
H00T C00T C00J 117.9(12) . . ?
C00Y C00T C00J 119.78(16) . . ?
C00Y C00T H00T 122.3(12) . . ?
C00Q C00U C00A 120.35(16) . . ?
H00U C00U C00A 117.6(11) . . ?
H00U C00U C00Q 121.8(11) . . ?
C00K C00V O007 125.35(16) . . ?
C00W C00V O007 115.46(15) . . ?
C00W C00V C00K 119.17(16) . . ?
C00V C00W C00P 122.40(16) . . ?
H00W C00W C00P 123.3(12) . . ?
H00W C00W C00V 114.3(12) . . ?
C00O C00X C00D 120.35(17) . . ?
H00X C00X C00D 119.0(12) . . ?
H00X C00X C00O 120.6(12) . . ?
H00Y C00Y C00T 122.4(12) . . ?
C014 C00Y C00T 118.14(17) . . ?
C014 C00Y H00Y 119.4(12) . . ?
H00Z C00Z C00Q 120.2(14) . . ?
C010 C00Z C00Q 119.52(18) . . ?
C010 C00Z H00Z 120.2(14) . . ?
C00Z C010 C00H 120.51(17) . . ?
H010 C010 C00H 114.9(13) . . ?
H010 C010 C00Z 124.4(13) . . ?
H011 C011 C00N 119.7(12) . . ?
C012 C011 C00N 119.64(16) . . ?
C012 C011 H011 120.7(12) . . ?
C011 C012 C00R 118.30(17) . . ?
H012 C012 C00R 121.6(12) . . ?
H012 C012 C011 120.1(12) . . ?
C00S C013 C00N 119.57(16) . . ?
H013 C013 C00N 120.0(13) . . ?
H013 C013 C00S 120.4(13) . . ?
C00Y C014 N008 124.44(17) . . ?
H014 C014 N008 117.5(11) . . ?
H014 C014 C00Y 118.0(10) . . ?

loop_
_geom_bond_atom_site_label_1
_geom_bond_atom_site_label_2
_geom_bond_distance
_geom_bond_site_symmetry_2
_geom_bond_publ_flag
O001 C00B 1.2376(19) . ?
O002 C00I 1.2361(19) . ?
O003 H003 1.05(3) . ?
O003 C00G 1.338(2) . ?
N004 H004 1.02(2) . ?
N004 C00F 1.415(2) . ?
N004 C00I 1.334(2) . ?
N005 H005 1.029(19) . ?
N005 C00B 1.341(2) . ?
N005 C00K 1.413(2) . ?
N006 C00E 1.363(2) . ?
N006 C00R 1.314(2) . ?
O007 H007 1.05(4) . ?
O007 C00V 1.345(2) . ?
N008 C009 1.363(2) . ?
N008 C014 1.313(2) . ?
C009 C00J 1.420(2) . ?
C009 C00K 1.431(2) . ?
C00A C00B 1.490(2) . ?
C00A C00H 1.396(2) . ?
C00A C00U 1.394(2) . ?
C00C C00D 1.397(2) . ?
C00C C00I 1.494(2) . ?
C00C C00L 1.401(2) . ?
C00D H00D 1.063(19) . ?
C00D C00X 1.394(2) . ?
C00E C00F 1.434(2) . ?
C00E C00N 1.415(2) . ?
C00F C00G 1.392(2) . ?
C00G C00S 1.422(2) . ?
C00H H00H 1.06(2) . ?
C00H C010 1.392(3) . ?
C00J C00P 1.414(2) . ?
C00J C00T 1.407(2) . ?
C00K C00V 1.389(2) . ?
C00L H00L 1.03(2) . ?
C00L C00M 1.387(3) . ?
C00M H00M 1.084(19) . ?
C00M C00O 1.396(3) . ?
C00N C011 1.406(2) . ?
C00N C013 1.421(2) . ?
C00O H00O 1.072(19) . ?
C00O C00X 1.390(3) . ?
C00P H00P 1.03(2) . ?
C00P C00W 1.359(3) . ?
C00Q H00Q 1.037(19) . ?
C00Q C00U 1.385(3) . ?
C00Q C00Z 1.396(3) . ?
C00R H00R 1.04(2) . ?
C00R C012 1.408(3) . ?
C00S H00S 1.10(2) . ?
C00S C013 1.358(3) . ?
C00T H00T 1.08(2) . ?
C00T C00Y 1.370(3) . ?
C00U H00U 1.04(2) . ?
C00V C00W 1.423(2) . ?
C00W H00W 1.04(2) . ?
C00X H00X 1.09(2) . ?
C00Y H00Y 1.06(2) . ?
C00Y C014 1.408(3) . ?
C00Z H00Z 1.03(3) . ?
C00Z C010 1.388(3) . ?
C010 H010 1.05(2) . ?
C011 H011 1.094(18) . ?
C011 C012 1.374(3) . ?
C012 H012 1.04(2) . ?
C013 H013 1.06(2) . ?
C014 H014 1.05(3) . ?

loop_
_geom_torsion_atom_site_label_1
_geom_torsion_atom_site_label_2
_geom_torsion_atom_site_label_3
_geom_torsion_atom_site_label_4
_geom_torsion
_geom_torsion_site_symmetry_1
_geom_torsion_site_symmetry_2
_geom_torsion_site_symmetry_3
_geom_torsion_site_symmetry_4
_geom_torsion_publ_flag
O001 C00B N005 C00K 4.3(2) . . . . ?
O001 C00B C00A C00H 161.36(16) . . . . ?
O001 C00B C00A C00U -19.10(19) . . . . ?
O002 C00I N004 C00F 6.4(2) . . . . ?
O002 C00I C00C C00D -148.32(16) . . . . ?
O002 C00I C00C C00L 30.03(19) . . . . ?
O003 C00G C00F N004 -2.2(2) . . . . ?
O003 C00G C00F C00E 176.17(16) . . . . ?
O003 C00G C00S C013 -176.74(16) . . . . ?
N004 C00F C00E N006 0.31(16) . . . . ?
N004 C00F C00E C00N -179.76(13) . . . . ?
N004 C00F C00G C00S 178.62(18) . . . . ?
N004 C00I C00C C00D 31.39(17) . . . . ?
N004 C00I C00C C00L -150.25(14) . . . . ?
N005 C00B C00A C00H -19.57(19) . . . . ?
N005 C00B C00A C00U 159.97(15) . . . . ?
N005 C00K C009 N008 -0.30(17) . . . . ?
N005 C00K C009 C00J 178.65(13) . . . . ?
N005 C00K C00V O007 -0.0(2) . . . . ?
N005 C00K C00V C00W -178.22(18) . . . . ?
N006 C00E C00F C00G -178.32(14) . . . . ?
N006 C00E C00N C011 -0.47(18) . . . . ?
N006 C00E C00N C013 -179.69(16) . . . . ?
N006 C00R C012 C011 -0.6(2) . . . . ?
O007 C00V C00K C009 176.64(18) . . . . ?
O007 C00V C00W C00P -177.51(17) . . . . ?
N008 C009 C00J C00P 178.13(16) . . . . ?
N008 C009 C00J C00T -0.44(18) . . . . ?
N008 C009 C00K C00V -177.39(15) . . . . ?
N008 C014 C00Y C00T -0.3(2) . . . . ?
C009 N008 C014 C00Y 0.48(19) . . . . ?
C009 C00J C00P C00W 0.02(19) . . . . ?
C009 C00J C00T C00Y 0.65(19) . . . . ?
C009 C00K N005 C00B 161.47(14) . . . . ?
C009 C00K C00V C00W -1.58(18) . . . . ?
C00A C00B N005 C00K -174.76(13) . . . . ?
C00A C00H C010 C00Z 0.3(2) . . . . ?
C00A C00U C00Q C00Z -1.0(2) . . . . ?
C00B N005 C00K C00V -21.7(2) . . . . ?
C00B C00A C00H C010 177.72(17) . . . . ?
C00B C00A C00U C00Q -177.42(15) . . . . ?
C00C C00D C00X C00O 0.21(19) . . . . ?
C00C C00I N004 C00F -173.26(13) . . . . ?
C00C C00L C00M C00O 0.4(2) . . . . ?
C00D C00C C00L C00M -0.85(18) . . . . ?
C00D C00X C00O C00M -0.7(2) . . . . ?
C00E N006 C00R C012 0.63(18) . . . . ?
C00E C00F N004 C00I 169.46(13) . . . . ?
C00E C00F C00G C00S -2.97(17) . . . . ?
C00E C00N C011 C012 0.48(19) . . . . ?
C00E C00N C013 C00S -0.95(19) . . . . ?
C00F C00E N006 C00R 179.86(15) . . . . ?
C00F C00E C00N C011 179.60(15) . . . . ?
C00F C00E C00N C013 0.38(17) . . . . ?
C00F C00G C00S C013 2.5(2) . . . . ?
C00G C00F N004 C00I -12.0(2) . . . . ?
C00G C00F C00E C00N 1.61(18) . . . . ?
C00G C00S C013 C00N -0.5(2) . . . . ?
C00H C00A C00U C00Q 2.1(2) . . . . ?
C00H C010 C00Z C00Q 0.8(2) . . . . ?
C00I C00C C00D C00X 178.88(15) . . . . ?
C00I C00C C00L C00M -179.25(15) . . . . ?
C00J C009 N008 C014 -0.1(2) . . . . ?
C00J C009 C00K C00V 1.55(19) . . . . ?
C00J C00P C00W C00V -0.1(2) . . . . ?
C00J C00T C00Y C014 -0.3(2) . . . . ?
C00K C009 N008 C014 178.81(15) . . . . ?
C00K C009 C00J C00P -0.76(17) . . . . ?
C00K C009 C00J C00T -179.33(15) . . . . ?
C00K C00V C00W C00P 0.9(2) . . . . ?
C00L C00C C00D C00X 0.55(18) . . . . ?
C00L C00M C00O C00X 0.4(2) . . . . ?
C00N C00E N006 C00R -0.07(19) . . . . ?
C00N C011 C012 C00R 0.0(2) . . . . ?
C00P C00J C00T C00Y -177.84(17) . . . . ?
C00S C013 C00N C011 179.88(16) . . . . ?
C00T C00J C00P C00W 178.50(18) . . . . ?
C00U C00A C00H C010 -1.8(2) . . . . ?
C00U C00Q C00Z C010 -0.5(2) . . . . ?
C012 C011 C00N C013 179.66(17) . . . . ?
